data_4302156
loop_
_publ_author_name
'Anna-Gay D. Nelson'
'Travis H. Bray'
'Forrest A. Stanley'
'Thomas E. Albrecht-Schmitt'

_publ_section_title
;
Periodic Trends in Actinide Phosphonates: Divergence and Convergence
between Thorium, Uranium, Neptunium, and Plutonium Systems
;
_journal_name_full 'Inorganic Chemistry'
_journal_page_first 4530
_journal_page_last 4535
_journal_paper_doi 10.1021/ic900484w
_journal_volume 48
_journal_year 2009
_chemical_formula_moiety 'C2 H6 O6 P2 Pu'
_chemical_formula_sum 'C2 H6 O6 P2 Pu'
_chemical_formula_weight 430.01
_chemical_name_systematic
; 
 ? 
;
_space_group_IT_number 14
_symmetry_cell_setting monoclinic
_symmetry_space_group_name_Hall '-P 2ybc'
_symmetry_space_group_name_H-M 'P 1 21/c 1'
_atom_sites_solution_hydrogens geom
_atom_sites_solution_primary direct
_atom_sites_solution_secondary difmap
_audit_creation_method SHELXL-97
_cell_angle_alpha 90.00
_cell_angle_beta 92.331(3)
_cell_angle_gamma 90.00
_cell_formula_units_Z 4
_cell_length_a 8.0895(12)
_cell_length_b 10.7001(16)
_cell_length_c 9.4541(14)
_cell_measurement_reflns_used 1927
_cell_measurement_temperature 193(2)
_cell_measurement_theta_max 28.31
_cell_measurement_theta_min 2.52
_cell_volume 817.7(2)
_computing_cell_refinement 'SMART, SAINT'
_computing_data_collection SMART
_computing_data_reduction SAINT
_computing_molecular_graphics 'SHELXP-97 (Sheldrick, 1997)'
_computing_publication_material 'SHELXCIF-97 (Sheldrick, 2000)'
_computing_structure_refinement 'SHELXL-97 (Sheldrick, 1997)'
_computing_structure_solution 'SHELXS-97 (Sheldrick, 1990)'
_diffrn_ambient_temperature 193(2)
_diffrn_measured_fraction_theta_full 1.000
_diffrn_measured_fraction_theta_max 1.000
_diffrn_measurement_device_type 'Bruker APEX'
_diffrn_measurement_method '0.3 wide /w exposure'
_diffrn_radiation_monochromator graphite
_diffrn_radiation_source 'fine-focus sealed tube'
_diffrn_radiation_type MoK\a
_diffrn_radiation_wavelength 0.71073
_diffrn_reflns_av_R_equivalents 0.0285
_diffrn_reflns_av_sigmaI/netI 0.0265
_diffrn_reflns_limit_h_max 10
_diffrn_reflns_limit_h_min -10
_diffrn_reflns_limit_k_max 14
_diffrn_reflns_limit_k_min -14
_diffrn_reflns_limit_l_max 12
_diffrn_reflns_limit_l_min -12
_diffrn_reflns_number 8084
_diffrn_reflns_theta_full 28.31
_diffrn_reflns_theta_max 28.31
_diffrn_reflns_theta_min 2.52
_diffrn_standards_decay_% 0
_diffrn_standards_interval_count na
_diffrn_standards_interval_time na
_diffrn_standards_number na
_exptl_absorpt_coefficient_mu 8.435
_exptl_absorpt_correction_T_max 0.7338
_exptl_absorpt_correction_T_min 0.6742
_exptl_absorpt_correction_type numerical
_exptl_absorpt_process_details SHELXPREP
_exptl_crystal_colour blue
_exptl_crystal_density_diffrn 3.493
_exptl_crystal_density_meas ?
_exptl_crystal_density_method 'not measured'
_exptl_crystal_description prism
_exptl_crystal_F_000 760
_exptl_crystal_size_max 0.070
_exptl_crystal_size_mid 0.046
_exptl_crystal_size_min 0.040
_refine_diff_density_max 1.336
_refine_diff_density_min -2.027
_refine_diff_density_rms 0.211
_refine_ls_extinction_coef 0.00058(12)
_refine_ls_extinction_expression Fc^*^=kFc[1+0.001xFc^2^\l^3^/sin(2\q)]^-1/4^
_refine_ls_extinction_method SHELXL
_refine_ls_goodness_of_fit_ref 1.092
_refine_ls_hydrogen_treatment constr
_refine_ls_matrix_type full
_refine_ls_number_parameters 101
_refine_ls_number_reflns 2036
_refine_ls_number_restraints 0
_refine_ls_restrained_S_all 1.092
_refine_ls_R_factor_all 0.0227
_refine_ls_R_factor_gt 0.0210
_refine_ls_shift/su_max 0.002
_refine_ls_shift/su_mean 0.000
_refine_ls_structure_factor_coef Fsqd
_refine_ls_weighting_details 'calc w=1/[\s^2^(Fo^2^)+(0.0249P)^2^+1.4835P] where P=(Fo^2^+2Fc^2^)/3'
_refine_ls_weighting_scheme calc
_refine_ls_wR_factor_gt 0.0506
_refine_ls_wR_factor_ref 0.0513
_reflns_number_gt 1927
_reflns_number_total 2036
_reflns_threshold_expression >2sigma(I)
_cod_data_source_file ic900484w_si_001_1.cif
_cod_data_source_block Pu-1
_cod_depositor_comments
;
The following automatic conversions were performed:
'_symmetry_cell_setting' value 'Monoclinic' changed to 'monoclinic'
according to '/home/saulius/struct/CIF-dictionaries/cif_core.dic'
dictionary named 'cif_core.dic' version 2.4.1 from 2010-06-29.

Automatic conversion script
Id: cif_fix_enum 1527 2010-12-29 10:47:43Z saulius 

The following automatic conversions were performed:

'_exptl_crystal_density_meas' value 'nm' was changed to '?' - the
value is perceived as not measured.

Automatic conversion script
Id: cif_fix_values 3008 2015-01-20 13:52:24Z robertas 
;
_cod_original_sg_symbol_H-M 'P 21/c'
_cod_database_code 4302156

loop_
_symmetry_equiv_pos_as_xyz
'x, y, z'
'-x, y+1/2, -z+1/2'
'-x, -y, -z'
'x, -y-1/2, z-1/2'

loop_
_atom_site_label
_atom_site_type_symbol
_atom_site_fract_x
_atom_site_fract_y
_atom_site_fract_z
_atom_site_U_iso_or_equiv
_atom_site_adp_type
_atom_site_occupancy
_atom_site_symmetry_multiplicity
_atom_site_calc_flag
_atom_site_refinement_flags
_atom_site_disorder_assembly
_atom_site_disorder_group
Pu1 Pu 0.921102(16) 0.892658(12) 0.236845(13) 0.01114(7) Uani 1 1 d . . .
O1 O 0.7860(4) 1.0453(3) 0.3434(3) 0.0171(6) Uani 1 1 d . . .
P1 P 0.81877(12) 1.15730(9) 0.44036(10) 0.01279(19) Uani 1 1 d . . .
O3 O 0.9156(4) 1.2590(3) 0.3668(3) 0.0217(6) Uani 1 1 d . . .
O4 O 0.9096(4) 1.1170(3) 0.5771(4) 0.0218(7) Uani 1 1 d . . .
C1 C 0.6253(6) 1.2208(4) 0.4864(5) 0.0260(9) Uani 1 1 d . . .
H1AA H 0.6440 1.2930 0.5489 0.039 Uiso 1 1 calc R . .
H1AB H 0.5619 1.1572 0.5355 0.039 Uiso 1 1 calc R . .
H1AC H 0.5633 1.2472 0.4004 0.039 Uiso 1 1 calc R . .
O2 O 0.7513(4) 0.8947(3) 0.0446(3) 0.0167(6) Uani 1 1 d . . .
P2 P 0.77042(13) 0.88899(8) -0.11565(11) 0.0121(2) Uani 1 1 d . . .
O5 O 0.9300(4) 0.9537(3) -0.1548(3) 0.0192(6) Uani 1 1 d . . .
O6 O 0.7679(4) 0.7539(3) -0.1684(3) 0.0193(6) Uani 1 1 d . . .
C2 C 0.6022(5) 0.9695(4) -0.2020(5) 0.0233(9) Uani 1 1 d . . .
H2AA H 0.6140 0.9662 -0.3047 0.035 Uiso 1 1 calc R . .
H2AB H 0.6021 1.0568 -0.1708 0.035 Uiso 1 1 calc R . .
H2AC H 0.4979 0.9297 -0.1780 0.035 Uiso 1 1 calc R . .

loop_
_atom_site_aniso_label
_atom_site_aniso_U_11
_atom_site_aniso_U_22
_atom_site_aniso_U_33
_atom_site_aniso_U_23
_atom_site_aniso_U_13
_atom_site_aniso_U_12
Pu1 0.01322(10) 0.01054(9) 0.00958(9) -0.00020(4) -0.00034(6) -0.00006(5)
O1 0.0143(13) 0.0185(14) 0.0183(14) -0.0023(12) -0.0022(11) -0.0009(11)
P1 0.0135(4) 0.0126(5) 0.0122(5) -0.0003(3) 0.0002(4) 0.0000(4)
O3 0.0266(16) 0.0186(15) 0.0201(15) 0.0000(12) 0.0031(12) -0.0062(13)
O4 0.0239(17) 0.0255(17) 0.0152(15) -0.0001(11) -0.0065(13) 0.0019(12)
C1 0.021(2) 0.024(2) 0.033(2) -0.0056(19) 0.0056(18) 0.0066(18)
O2 0.0171(15) 0.0232(16) 0.0097(14) 0.0003(10) -0.0005(11) 0.0000(11)
P2 0.0127(5) 0.0121(5) 0.0114(5) -0.0002(3) -0.0004(4) 0.0004(3)
O5 0.0181(14) 0.0213(15) 0.0185(14) 0.0001(12) 0.0015(11) -0.0060(12)
O6 0.0209(15) 0.0159(14) 0.0212(15) -0.0029(12) 0.0019(12) -0.0016(12)
C2 0.021(2) 0.023(2) 0.025(2) 0.0039(18) -0.0055(17) 0.0025(18)

loop_
_atom_type_symbol
_atom_type_description
_atom_type_scat_dispersion_real
_atom_type_scat_dispersion_imag
_atom_type_scat_source
C C 0.0033 0.0016 'International Tables Vol C Tables 4.2.6.8 and 6.1.1.4'
H H 0.0000 0.0000 'International Tables Vol C Tables 4.2.6.8 and 6.1.1.4'
O O 0.0106 0.0060 'International Tables Vol C Tables 4.2.6.8 and 6.1.1.4'
P P 0.1023 0.0942 'International Tables Vol C Tables 4.2.6.8 and 6.1.1.4'
Pu Pu -9.4100 4.3056 'International Tables Vol C Tables 4.2.6.8 and 6.1.1.4'

loop_
_geom_angle_atom_site_label_1
_geom_angle_atom_site_label_2
_geom_angle_atom_site_label_3
_geom_angle
_geom_angle_site_symmetry_1
_geom_angle_site_symmetry_3
_geom_angle_publ_flag
O4 Pu1 O5 89.12(12) 3_776 3_775 ?
O4 Pu1 O3 87.68(12) 3_776 2_745 ?
O5 Pu1 O3 88.94(12) 3_775 2_745 ?
O4 Pu1 O6 89.07(12) 3_776 4_576 ?
O5 Pu1 O6 176.18(11) 3_775 4_576 ?
O3 Pu1 O6 94.34(13) 2_745 4_576 ?
O4 Pu1 O1 88.51(11) 3_776 . ?
O5 Pu1 O1 84.10(12) 3_775 . ?
O3 Pu1 O1 172.12(11) 2_745 . ?
O6 Pu1 O1 92.49(12) 4_576 . ?
O4 Pu1 O2 177.69(11) 3_776 . ?
O5 Pu1 O2 91.91(11) 3_775 . ?
O3 Pu1 O2 90.27(11) 2_745 . ?
O6 Pu1 O2 90.02(11) 4_576 . ?
O1 Pu1 O2 93.65(11) . . ?
P1 O1 Pu1 140.43(17) . . ?
O4 P1 O3 110.51(18) . . ?
O4 P1 O1 110.74(17) . . ?
O3 P1 O1 111.48(18) . . ?
O4 P1 C1 107.4(2) . . ?
O3 P1 C1 108.2(2) . . ?
O1 P1 C1 108.3(2) . . ?
P1 O3 Pu1 173.8(2) . 2_755 ?
P1 O4 Pu1 163.9(2) . 3_776 ?
P1 C1 H1AA 109.5 . . ?
P1 C1 H1AB 109.5 . . ?
H1AA C1 H1AB 109.5 . . ?
P1 C1 H1AC 109.5 . . ?
H1AA C1 H1AC 109.5 . . ?
H1AB C1 H1AC 109.5 . . ?
P2 O2 Pu1 136.17(19) . . ?
O5 P2 O6 110.53(18) . . ?
O5 P2 O2 110.08(17) . . ?
O6 P2 O2 111.13(16) . . ?
O5 P2 C2 107.9(2) . . ?
O6 P2 C2 107.9(2) . . ?
O2 P2 C2 109.2(2) . . ?
P2 O5 Pu1 155.2(2) . 3_775 ?
P2 O6 Pu1 143.36(19) . 4_575 ?
P2 C2 H2AA 109.5 . . ?
P2 C2 H2AB 109.5 . . ?
H2AA C2 H2AB 109.5 . . ?
P2 C2 H2AC 109.5 . . ?
H2AA C2 H2AC 109.5 . . ?
H2AB C2 H2AC 109.5 . . ?

loop_
_geom_bond_atom_site_label_1
_geom_bond_atom_site_label_2
_geom_bond_distance
_geom_bond_site_symmetry_2
_geom_bond_publ_flag
Pu1 O4 2.187(3) 3_776 ?
Pu1 O5 2.198(3) 3_775 ?
Pu1 O3 2.203(3) 2_745 ?
Pu1 O6 2.211(3) 4_576 ?
Pu1 O1 2.228(3) . ?
Pu1 O2 2.234(3) . ?
O1 P1 1.526(3) . ?
P1 O4 1.523(3) . ?
P1 O3 1.525(3) . ?
P1 C1 1.776(4) . ?
O3 Pu1 2.203(3) 2_755 ?
O4 Pu1 2.187(3) 3_776 ?
C1 H1AA 0.9800 . ?
C1 H1AB 0.9800 . ?
C1 H1AC 0.9800 . ?
O2 P2 1.530(3) . ?
P2 O5 1.524(3) . ?
P2 O6 1.529(3) . ?
P2 C2 1.780(4) . ?
O5 Pu1 2.198(3) 3_775 ?
O6 Pu1 2.211(3) 4_575 ?
C2 H2AA 0.9800 . ?
C2 H2AB 0.9800 . ?
C2 H2AC 0.9800 . ?
